data_4318244
loop_
_publ_author_name
'Barbara Serli'
'Ennio Zangrando'
'Elisabetta Iengo'
'Giovanni Mestroni'
'Lesley Yellowlees'
'Enzo Alessio'

_publ_section_title
;
 Synthesis and Structural, Spectroscopic, and Electrochemical
 Characterization of New Ruthenium Dimethyl Sulfoxide Nitrosyls
;
_journal_name_full 'Inorganic Chemistry'
_journal_page_first 4033
_journal_page_last 4043
_journal_paper_doi 10.1021/ic011291v
_journal_volume 41
_journal_year 2002
_chemical_formula_moiety '2(C2 H6 O S) 3(Cl) (N O) Ru'
_chemical_formula_sum 'C4 H12 Cl3 N O3 Ru S2'
_chemical_formula_weight 393.69
_chemical_name_systematic
;
   mer-trichloro-bis(dimethylsulfoxide,O)-nitrosyl-ruthenium(III)
;
_space_group_IT_number 14
_symmetry_cell_setting monoclinic
_symmetry_space_group_name_Hall '-P 2yn'
_symmetry_space_group_name_H-M 'P 1 21/n 1'
_atom_sites_solution_hydrogens geom
_atom_sites_solution_primary direct
_atom_sites_solution_secondary difmap
_audit_creation_method SHELXL-97
_cell_angle_alpha 90.00
_cell_angle_beta 104.245(16)
_cell_angle_gamma 90.00
_cell_formula_units_Z 4
_cell_length_a 8.807(2)
_cell_length_b 11.940(2)
_cell_length_c 12.824(2)
_cell_measurement_reflns_used 25
_cell_measurement_temperature 293(2)
_cell_measurement_theta_max 17.1
_cell_measurement_theta_min 12.9
_cell_volume 1307.1(4)
_computing_cell_refinement 'CELDIM (Enraf-Nonius)'
_computing_data_collection 'CAD4 (Enraf-Nonius)'
_computing_data_reduction 'WinGX 1.63 (Farrugia, 1999)'
_computing_molecular_graphics 'Ortep3/Windows (Farrugia,1997)'
_computing_publication_material 'WinGX 1.63 (Farrugia, 1999)'
_computing_structure_refinement 'SHELXL-97 (Sheldrick, 1997)'
_computing_structure_solution 'SHELXS-86 (Sheldrick, 1990)'
_diffrn_ambient_temperature 293(2)
_diffrn_measured_fraction_theta_full 0.999
_diffrn_measured_fraction_theta_max 0.999
_diffrn_measurement_device '\k-geometry diffractometer'
_diffrn_measurement_device_type 'Enraf Nonius CAD4'
_diffrn_measurement_method '\w/2\q scans'
_diffrn_radiation_monochromator graphite
_diffrn_radiation_source 'fine-focus sealed tube'
_diffrn_radiation_type MoK\a
_diffrn_radiation_wavelength 0.71073
_diffrn_reflns_av_R_equivalents 0.0441
_diffrn_reflns_av_sigmaI/netI 0.0740
_diffrn_reflns_limit_h_max 11
_diffrn_reflns_limit_h_min -12
_diffrn_reflns_limit_k_max 16
_diffrn_reflns_limit_k_min 0
_diffrn_reflns_limit_l_max 17
_diffrn_reflns_limit_l_min 0
_diffrn_reflns_number 4126
_diffrn_reflns_theta_full 29.97
_diffrn_reflns_theta_max 29.97
_diffrn_reflns_theta_min 2.37
_diffrn_standards_decay_% 0
_diffrn_standards_interval_time 333
_diffrn_standards_number 3
_exptl_absorpt_coefficient_mu 2.114
_exptl_absorpt_correction_T_max 0.9967
_exptl_absorpt_correction_T_min 0.8427
_exptl_absorpt_correction_type psi-scan
_exptl_absorpt_process_details
;
North A.C.T., Phillips D.C. & Mathews F.S. (1968) Acta. Cryst. A24, 351
Number of psi-scan sets used was   3
Theta correction was applied.
Averaged transmission function was used.
No Fourier smoothing was applied.
;
_exptl_crystal_colour purple_red
_exptl_crystal_density_diffrn 2.001
_exptl_crystal_density_method 'not measured'
_exptl_crystal_F_000 776
_refine_diff_density_max 0.523
_refine_diff_density_min -0.837
_refine_diff_density_rms 0.140
_refine_ls_extinction_method none
_refine_ls_goodness_of_fit_ref 0.936
_refine_ls_hydrogen_treatment mixed
_refine_ls_matrix_type full
_refine_ls_number_parameters 131
_refine_ls_number_reflns 3796
_refine_ls_number_restraints 0
_refine_ls_restrained_S_all 0.936
_refine_ls_R_factor_all 0.0875
_refine_ls_R_factor_gt 0.0417
_refine_ls_shift/su_max 0.011
_refine_ls_shift/su_mean 0.001
_refine_ls_structure_factor_coef Fsqd
_refine_ls_weighting_details 'calc w=1/[\s^2^(Fo^2^)+(0.0445P)^2^] where P=(Fo^2^+2Fc^2^)/3'
_refine_ls_weighting_scheme calc
_refine_ls_wR_factor_gt 0.0844
_refine_ls_wR_factor_ref 0.0934
_reflns_number_gt 2428
_reflns_number_total 3796
_reflns_threshold_expression >2sigma(I)
_cod_data_source_file ic011291v_2.cif
_cod_data_source_block runo#2
_cod_original_sg_symbol_H-M 'P 21/n'
_cod_database_code 4318244

loop_
_symmetry_equiv_pos_as_xyz
'x, y, z'
'-x+1/2, y+1/2, -z+1/2'
'-x, -y, -z'
'x-1/2, -y-1/2, z-1/2'

loop_
_atom_site_label
_atom_site_type_symbol
_atom_site_fract_x
_atom_site_fract_y
_atom_site_fract_z
_atom_site_U_iso_or_equiv
_atom_site_adp_type
_atom_site_occupancy
_atom_site_symmetry_multiplicity
_atom_site_calc_flag
_atom_site_refinement_flags
_atom_site_disorder_assembly
_atom_site_disorder_group
Ru Ru 0.80537(4) 0.75863(3) 0.64733(3) 0.02858(9) Uani 1 1 d . . .
Cl2 Cl 0.53468(13) 0.72445(10) 0.61659(10) 0.0434(3) Uani 1 1 d . . .
Cl3 Cl 0.76641(14) 0.94273(9) 0.69649(9) 0.0427(3) Uani 1 1 d . . .
Cl1 Cl 1.07243(13) 0.79570(10) 0.65798(10) 0.0439(3) Uani 1 1 d . . .
S1 S 0.82353(13) 0.91842(10) 0.45597(9) 0.0361(2) Uani 1 1 d . . .
S2 S 0.72259(13) 0.51805(9) 0.54028(8) 0.0337(2) Uani 1 1 d . . .
O1 O 0.7559(4) 0.8097(3) 0.4912(2) 0.0395(7) Uani 1 1 d . . .
O2 O 0.8521(3) 0.6044(2) 0.5874(2) 0.0358(7) Uani 1 1 d . . .
O3 O 0.8582(5) 0.6947(3) 0.8670(3) 0.0603(10) Uani 1 1 d . . .
N1 N 0.8388(4) 0.7163(3) 0.7780(3) 0.0346(8) Uani 1 1 d . . .
C4 C 0.6714(7) 0.5477(5) 0.4023(4) 0.0623(16) Uani 1 1 d . . .
H4A H 0.7631 0.5438 0.3746 0.094 Uiso 1 1 calc R . .
H4B H 0.6273 0.6215 0.3909 0.094 Uiso 1 1 calc R . .
H4C H 0.5958 0.4939 0.3657 0.094 Uiso 1 1 calc R . .
C3 C 0.8361(6) 0.3959(4) 0.5423(5) 0.0497(13) Uani 1 1 d . . .
H3A H 0.8873 0.3773 0.6153 0.075 Uiso 1 1 calc R . .
H3B H 0.9135 0.4088 0.5024 0.075 Uiso 1 1 calc R . .
H3C H 0.7694 0.3351 0.5103 0.075 Uiso 1 1 calc R . .
C1 C 0.9184(7) 0.8713(5) 0.3579(4) 0.0570(14) Uani 1 1 d . . .
H1A H 0.8468 0.8273 0.3051 0.086 Uiso 1 1 calc R . .
H1B H 1.0073 0.8264 0.3916 0.086 Uiso 1 1 calc R . .
H1C H 0.9526 0.9346 0.3235 0.086 Uiso 1 1 calc R . .
C2 C 0.6575(7) 0.9820(5) 0.3729(6) 0.0727(19) Uani 1 1 d . . .
H2A H 0.5861 1.0029 0.4153 0.109 Uiso 1 1 calc R . .
H2B H 0.6070 0.9302 0.3180 0.109 Uiso 1 1 calc R . .
H2C H 0.6887 1.0475 0.3400 0.109 Uiso 1 1 calc R . .

loop_
_atom_site_aniso_label
_atom_site_aniso_U_11
_atom_site_aniso_U_22
_atom_site_aniso_U_33
_atom_site_aniso_U_23
_atom_site_aniso_U_13
_atom_site_aniso_U_12
Ru 0.03073(16) 0.02968(17) 0.02606(14) -0.00144(14) 0.00836(11) -0.00248(15)
Cl2 0.0324(5) 0.0473(7) 0.0515(7) 0.0052(5) 0.0120(5) -0.0029(5)
Cl3 0.0531(7) 0.0324(5) 0.0452(6) -0.0052(5) 0.0169(5) 0.0006(5)
Cl1 0.0344(6) 0.0483(7) 0.0498(7) -0.0101(5) 0.0119(5) -0.0094(5)
S1 0.0397(6) 0.0358(6) 0.0347(6) 0.0008(4) 0.0128(5) -0.0091(5)
S2 0.0375(6) 0.0342(5) 0.0311(5) -0.0039(4) 0.0117(4) -0.0065(4)
O1 0.051(2) 0.0373(17) 0.0295(15) 0.0012(13) 0.0091(14) -0.0170(15)
O2 0.0343(16) 0.0351(16) 0.0396(17) -0.0094(13) 0.0121(13) -0.0056(13)
O3 0.090(3) 0.060(2) 0.0289(18) 0.0024(16) 0.0101(19) 0.013(2)
N1 0.037(2) 0.0335(19) 0.0349(19) -0.0041(14) 0.0115(16) 0.0018(15)
C4 0.077(4) 0.070(4) 0.037(3) 0.001(3) 0.008(3) -0.024(3)
C3 0.050(3) 0.034(2) 0.071(3) -0.013(2) 0.027(3) -0.006(2)
C1 0.062(4) 0.063(4) 0.055(3) -0.004(3) 0.029(3) -0.011(3)
C2 0.047(3) 0.059(4) 0.106(5) 0.028(4) 0.007(3) -0.001(3)

loop_
_atom_type_symbol
_atom_type_description
_atom_type_scat_dispersion_real
_atom_type_scat_dispersion_imag
_atom_type_scat_source
Ru Ru -1.2594 0.8363 'International Tables Vol C Tables 4.2.6.8 and 6.1.1.4'
S S 0.1246 0.1234 'International Tables Vol C Tables 4.2.6.8 and 6.1.1.4'
Cl Cl 0.1484 0.1585 'International Tables Vol C Tables 4.2.6.8 and 6.1.1.4'
O O 0.0106 0.0060 'International Tables Vol C Tables 4.2.6.8 and 6.1.1.4'
N N 0.0061 0.0033 'International Tables Vol C Tables 4.2.6.8 and 6.1.1.4'
C C 0.0033 0.0016 'International Tables Vol C Tables 4.2.6.8 and 6.1.1.4'
H H 0.0000 0.0000 'International Tables Vol C Tables 4.2.6.8 and 6.1.1.4'

loop_
_geom_angle_atom_site_label_1
_geom_angle_atom_site_label_2
_geom_angle_atom_site_label_3
_geom_angle
_geom_angle_site_symmetry_1
_geom_angle_site_symmetry_3
_geom_angle_publ_flag
N1 Ru O1 177.63(15) . . ?
N1 Ru O2 95.70(15) . . ?
O1 Ru O2 85.16(12) . . ?
N1 Ru Cl3 90.85(12) . . ?
O1 Ru Cl3 88.46(10) . . ?
O2 Ru Cl3 172.26(9) . . ?
N1 Ru Cl2 92.07(13) . . ?
O1 Ru Cl2 85.66(9) . . ?
O2 Ru Cl2 93.96(9) . . ?
Cl3 Ru Cl2 89.91(4) . . ?
N1 Ru Cl1 94.01(13) . . ?
O1 Ru Cl1 88.28(10) . . ?
O2 Ru Cl1 84.40(9) . . ?
Cl3 Ru Cl1 91.05(5) . . ?
Cl2 Ru Cl1 173.83(4) . . ?
O1 S1 C2 102.6(2) . . ?
O1 S1 C1 103.1(2) . . ?
C2 S1 C1 100.1(3) . . ?
O2 S2 C4 104.0(2) . . ?
O2 S2 C3 100.6(2) . . ?
C4 S2 C3 100.7(3) . . ?
S1 O1 Ru 122.43(17) . . ?
S2 O2 Ru 122.80(17) . . ?
O3 N1 Ru 175.6(4) . . ?

loop_
_geom_bond_atom_site_label_1
_geom_bond_atom_site_label_2
_geom_bond_distance
_geom_bond_site_symmetry_2
_geom_bond_publ_flag
Ru N1 1.704(4) . ?
Ru O1 2.035(3) . ?
Ru O2 2.076(3) . ?
Ru Cl3 2.3353(12) . ?
Ru Cl2 2.3543(13) . ?
Ru Cl1 2.3640(13) . ?
S1 O1 1.541(3) . ?
S1 C2 1.755(6) . ?
S1 C1 1.764(5) . ?
S2 O2 1.546(3) . ?
S2 C4 1.751(5) . ?
S2 C3 1.765(5) . ?
O3 N1 1.141(5) . ?

loop_
_geom_torsion_atom_site_label_1
_geom_torsion_atom_site_label_2
_geom_torsion_atom_site_label_3
_geom_torsion_atom_site_label_4
_geom_torsion
_geom_torsion_site_symmetry_1
_geom_torsion_site_symmetry_2
_geom_torsion_site_symmetry_3
_geom_torsion_site_symmetry_4
_geom_torsion_publ_flag
C2 S1 O1 Ru -132.3(3) . . . . ?
C1 S1 O1 Ru 124.0(3) . . . . ?
N1 Ru O1 S1 117(3) . . . . ?
O2 Ru O1 S1 -131.5(2) . . . . ?
Cl3 Ru O1 S1 44.1(2) . . . . ?
Cl2 Ru O1 S1 134.1(2) . . . . ?
Cl1 Ru O1 S1 -47.0(2) . . . . ?
C4 S2 O2 Ru 92.7(3) . . . . ?
C3 S2 O2 Ru -163.3(2) . . . . ?
N1 Ru O2 S2 94.5(2) . . . . ?
O1 Ru O2 S2 -83.3(2) . . . . ?
Cl3 Ru O2 S2 -117.9(6) . . . . ?
Cl2 Ru O2 S2 2.0(2) . . . . ?
Cl1 Ru O2 S2 -172.0(2) . . . . ?
O1 Ru N1 O3 -64(7) . . . . ?
O2 Ru N1 O3 -175(5) . . . . ?
Cl3 Ru N1 O3 9(5) . . . . ?
Cl2 Ru N1 O3 -81(5) . . . . ?
Cl1 Ru N1 O3 100(5) . . . . ?
